data_7011741
loop_
_publ_author_name
'Boss, Sally R.'
'Haigh, Robert'
'Linton, David J.'
'Wheatley, Andrew E. H.'

_publ_section_title
;
 Oxygen scavenging by lithium zincates: the synthesis, structural
 characterisation and derivatisation of [Ph(2-C5H4N)N]2ZnRLi??nthf (R =
 But, Bun; n = 1, 2)
;
_journal_issue 16
_journal_name_full 'Journal of the Chemical Society, Dalton Transactions'
_journal_page_first 3129
_journal_paper_doi 10.1039/b203451d
_journal_year 2002
_chemical_formula_sum 'C34 H43 Li N4 O2 Zn'
_chemical_formula_weight 612.03
_chemical_name_common aw0121
_space_group_IT_number 14
_symmetry_cell_setting monoclinic
_symmetry_space_group_name_Hall '-P 2yn'
_symmetry_space_group_name_H-M 'P 1 21/n 1'
_atom_sites_solution_hydrogens geom
_atom_sites_solution_primary direct
_atom_sites_solution_secondary difmap
_audit_creation_method SHELXL-97
_cell_angle_alpha 90.00
_cell_angle_beta 100.231(2)
_cell_angle_gamma 90.00
_cell_formula_units_Z 4
_cell_length_a 12.3776(7)
_cell_length_b 18.8123(6)
_cell_length_c 14.0799(8)
_cell_measurement_reflns_used 13607
_cell_measurement_temperature 180(2)
_cell_measurement_theta_max 25.028
_cell_measurement_theta_min 0.998
_cell_volume 3226.4(3)
_computing_cell_refinement 'HKL Scalepack (Otwinowski & Minor 1997)'
_computing_data_collection 'Collect (Nonius BV, 1997-2000)'
_computing_data_reduction
;
'HKL Denzo and Scalepack (Otwinowski & Minor 1997' 
;
_computing_structure_refinement 'SHELXL-97 (Sheldrick, 1997)'
_computing_structure_solution 'SHELXS-97 (Sheldrick, 1990)'
_diffrn_ambient_temperature 180(2)
_diffrn_detector_area_resol_mean 9
_diffrn_measured_fraction_theta_full 0.994
_diffrn_measured_fraction_theta_max 0.994
_diffrn_measurement_device_type KappaCCD
_diffrn_measurement_method CCD
_diffrn_radiation_monochromator graphite
_diffrn_radiation_source 'fine-focus sealed tube'
_diffrn_radiation_type MoK\a
_diffrn_radiation_wavelength 0.71069
_diffrn_reflns_av_R_equivalents 0.1123
_diffrn_reflns_av_sigmaI/netI 0.1160
_diffrn_reflns_limit_h_max 14
_diffrn_reflns_limit_h_min -14
_diffrn_reflns_limit_k_max 22
_diffrn_reflns_limit_k_min -22
_diffrn_reflns_limit_l_max 16
_diffrn_reflns_limit_l_min -16
_diffrn_reflns_number 19551
_diffrn_reflns_theta_full 25.04
_diffrn_reflns_theta_max 25.04
_diffrn_reflns_theta_min 3.52
_exptl_absorpt_coefficient_mu 0.796
_exptl_absorpt_correction_T_max 1.027
_exptl_absorpt_correction_T_min 0.983
_exptl_absorpt_correction_type multi-scan
_exptl_absorpt_process_details
;
multi-scan from symmetry-related measurements (Blessing 1995)
;
_exptl_crystal_colour colourless
_exptl_crystal_density_diffrn 1.260
_exptl_crystal_density_method 'not measured'
_exptl_crystal_description blocks
_exptl_crystal_F_000 1296
_exptl_crystal_size_max 0.19
_exptl_crystal_size_mid 0.16
_exptl_crystal_size_min 0.05
_refine_diff_density_max 0.283
_refine_diff_density_min -0.504
_refine_diff_density_rms 0.063
_refine_ls_extinction_method none
_refine_ls_goodness_of_fit_ref 1.029
_refine_ls_hydrogen_treatment mixed
_refine_ls_matrix_type full
_refine_ls_number_parameters 406
_refine_ls_number_reflns 5670
_refine_ls_number_restraints 6
_refine_ls_restrained_S_all 1.029
_refine_ls_R_factor_all 0.1057
_refine_ls_R_factor_gt 0.0536
_refine_ls_shift/su_max 0.001
_refine_ls_shift/su_mean 0.000
_refine_ls_structure_factor_coef Fsqd
_refine_ls_weighting_details 'calc w=1/[\s^2^(Fo^2^)+(0.0217P)^2^+2.4448P] where P=(Fo^2^+2Fc^2^)/3'
_refine_ls_weighting_scheme calc
_refine_ls_wR_factor_gt 0.0863
_refine_ls_wR_factor_ref 0.1010
_reflns_number_gt 3588
_reflns_number_total 5670
_reflns_threshold_expression >2sigma(I)
_cod_data_source_file b203451d.txt
_cod_data_source_block aw0121
_cod_original_sg_symbol_H-M P2(1)/n
_cod_database_code 7011741

loop_
_symmetry_equiv_pos_as_xyz
'x, y, z'
'-x+1/2, y+1/2, -z+1/2'
'-x, -y, -z'
'x-1/2, -y-1/2, z-1/2'

loop_
_atom_site_label
_atom_site_type_symbol
_atom_site_fract_x
_atom_site_fract_y
_atom_site_fract_z
_atom_site_U_iso_or_equiv
_atom_site_adp_type
_atom_site_occupancy
_atom_site_symmetry_multiplicity
_atom_site_calc_flag
_atom_site_refinement_flags
_atom_site_disorder_assembly
_atom_site_disorder_group
Zn1 Zn 0.37577(3) 0.15364(2) 0.70983(3) 0.03665(14) Uani 1 1 d . . .
Li1 Li 0.3078(5) 0.1930(3) 0.5049(4) 0.0362(14) Uani 1 1 d . . .
O1 O 0.14929(19) 0.21107(13) 0.47597(16) 0.0435(6) Uani 1 1 d . . .
N2 N 0.2533(2) 0.08870(13) 0.64699(19) 0.0353(7) Uani 1 1 d . . .
C1 C 0.3691(3) 0.04893(19) 0.4414(3) 0.0515(10) Uani 1 1 d . . .
H1A H 0.4155 0.0729 0.4048 0.062 Uiso 1 1 calc R . .
O2 O 0.33996(18) 0.23775(12) 0.38729(15) 0.0398(6) Uani 1 1 d . . .
N1 N 0.3356(2) 0.08539(14) 0.5134(2) 0.0429(8) Uani 1 1 d . . .
C2 C 0.3416(4) -0.01959(19) 0.4170(3) 0.0551(11) Uani 1 1 d . . .
H2A H 0.3668 -0.0427 0.3651 0.066 Uiso 1 1 calc R . .
N4 N 0.3965(2) 0.24516(13) 0.62523(18) 0.0304(6) Uani 1 1 d . . .
C3 C 0.2748(4) -0.05403(19) 0.4721(3) 0.0551(11) Uani 1 1 d . . .
H3A H 0.2525 -0.1017 0.4572 0.066 Uiso 1 1 calc R . .
N3 N 0.2799(2) 0.24830(13) 0.73058(19) 0.0325(7) Uani 1 1 d . . .
C4 C 0.2411(3) -0.02028(17) 0.5471(3) 0.0440(10) Uani 1 1 d . . .
H4A H 0.1956 -0.0443 0.5844 0.053 Uiso 1 1 calc R . .
C5 C 0.2737(3) 0.05051(17) 0.5695(3) 0.0372(9) Uani 1 1 d . . .
C6 C 0.1707(3) 0.06840(16) 0.6976(2) 0.0344(9) Uani 1 1 d . . .
C7 C 0.0678(3) 0.04193(17) 0.6537(3) 0.0425(9) Uani 1 1 d . . .
H7A H 0.0521 0.0368 0.5855 0.051 Uiso 1 1 calc R . .
C8 C -0.0107(3) 0.02329(19) 0.7069(3) 0.0516(11) Uani 1 1 d . . .
H8A H -0.0782 0.0034 0.6754 0.062 Uiso 1 1 calc R . .
C9 C 0.0076(3) 0.03325(19) 0.8057(3) 0.0530(11) Uani 1 1 d . . .
H9A H -0.0469 0.0206 0.8424 0.064 Uiso 1 1 calc R . .
C10 C 0.1060(3) 0.06165(19) 0.8499(3) 0.0490(10) Uani 1 1 d . . .
H10A H 0.1189 0.0693 0.9177 0.059 Uiso 1 1 calc R . .
C11 C 0.1862(3) 0.07931(17) 0.7975(3) 0.0418(9) Uani 1 1 d . . .
H11A H 0.2533 0.0992 0.8298 0.050 Uiso 1 1 calc R . .
C12 C 0.2045(3) 0.27872(18) 0.7746(2) 0.0410(9) Uani 1 1 d . . .
H12A H 0.1704 0.2507 0.8170 0.049 Uiso 1 1 calc R . .
C13 C 0.1743(3) 0.34876(19) 0.7613(3) 0.0463(10) Uani 1 1 d . . .
H13A H 0.1218 0.3692 0.7948 0.056 Uiso 1 1 calc R . .
C14 C 0.2227(3) 0.38896(18) 0.6973(3) 0.0432(9) Uani 1 1 d . . .
H14A H 0.2036 0.4376 0.6867 0.052 Uiso 1 1 calc R . .
C15 C 0.2979(3) 0.35833(16) 0.6496(2) 0.0363(8) Uani 1 1 d . . .
H15A H 0.3298 0.3851 0.6044 0.044 Uiso 1 1 calc R . .
C16 C 0.3274(3) 0.28705(16) 0.6681(2) 0.0291(8) Uani 1 1 d . . .
C17 C 0.4950(3) 0.27107(16) 0.6033(2) 0.0314(8) Uani 1 1 d . . .
C18 C 0.5428(3) 0.33665(18) 0.6325(2) 0.0370(8) Uani 1 1 d . . .
H18A H 0.5063 0.3681 0.6692 0.044 Uiso 1 1 calc R . .
C19 C 0.6426(3) 0.3566(2) 0.6090(3) 0.0499(10) Uani 1 1 d . . .
H19A H 0.6736 0.4013 0.6303 0.060 Uiso 1 1 calc R . .
C20 C 0.6974(3) 0.3129(2) 0.5552(3) 0.0566(11) Uani 1 1 d . . .
H20A H 0.7649 0.3273 0.5380 0.068 Uiso 1 1 calc R . .
C21 C 0.6523(3) 0.2476(2) 0.5269(3) 0.0513(11) Uani 1 1 d . . .
H21A H 0.6895 0.2166 0.4903 0.062 Uiso 1 1 calc R . .
C22 C 0.5537(3) 0.22666(19) 0.5510(2) 0.0399(9) Uani 1 1 d . . .
H22A H 0.5251 0.1810 0.5317 0.048 Uiso 1 1 calc R . .
C23 C 0.5048(3) 0.11428(18) 0.7981(3) 0.0483(10) Uani 1 1 d D . .
H23A H 0.5700 0.1215 0.7675 0.058 Uiso 1 1 calc R A 1
H23B H 0.5160 0.1431 0.8579 0.058 Uiso 1 1 calc R A 1
C27 C 0.3107(3) 0.31178(18) 0.3725(3) 0.0464(10) Uani 1 1 d . . .
H27A H 0.3673 0.3428 0.4101 0.056 Uiso 1 1 calc R . .
H27B H 0.2391 0.3217 0.3920 0.056 Uiso 1 1 calc R . .
C28 C 0.3040(3) 0.3235(2) 0.2659(3) 0.0523(11) Uani 1 1 d . . .
H28A H 0.3145 0.3742 0.2511 0.063 Uiso 1 1 calc R . .
H28B H 0.2330 0.3069 0.2289 0.063 Uiso 1 1 calc R . .
C29 C 0.3979(3) 0.2786(2) 0.2455(3) 0.0540(11) Uani 1 1 d . . .
H29A H 0.4686 0.3043 0.2617 0.065 Uiso 1 1 calc R . .
H29B H 0.3866 0.2640 0.1768 0.065 Uiso 1 1 calc R . .
C30 C 0.3948(3) 0.2150(2) 0.3110(3) 0.0516(10) Uani 1 1 d . . .
H30A H 0.3545 0.1752 0.2748 0.062 Uiso 1 1 calc R . .
H30B H 0.4703 0.1989 0.3376 0.062 Uiso 1 1 calc R . .
C31 C 0.0931(3) 0.1817(2) 0.3857(3) 0.0597(12) Uani 1 1 d . . .
H31A H 0.1357 0.1419 0.3650 0.072 Uiso 1 1 calc R . .
H31B H 0.0829 0.2185 0.3347 0.072 Uiso 1 1 calc R . .
C32 C -0.0126(3) 0.1568(2) 0.4039(3) 0.0553(10) Uani 1 1 d . . .
H32A H -0.0071 0.1074 0.4288 0.066 Uiso 1 1 calc R . .
H32B H -0.0687 0.1585 0.3443 0.066 Uiso 1 1 calc R . .
C33 C -0.0408(3) 0.2073(2) 0.4785(3) 0.0552(11) Uani 1 1 d . . .
H33A H -0.0866 0.1838 0.5202 0.066 Uiso 1 1 calc R . .
H33B H -0.0805 0.2494 0.4477 0.066 Uiso 1 1 calc R . .
C34 C 0.0696(3) 0.22799(19) 0.5356(3) 0.0407(9) Uani 1 1 d . . .
H34A H 0.0714 0.2794 0.5506 0.049 Uiso 1 1 calc R . .
H34B H 0.0851 0.2011 0.5969 0.049 Uiso 1 1 calc R . .
C26A C 0.5960(9) -0.0601(5) 0.9237(8) 0.102(4) Uani 0.50 1 d PD B 1
H26A H 0.6562 -0.0712 0.9768 0.153 Uiso 0.50 1 calc PR B 1
H26B H 0.6018 -0.0901 0.8679 0.153 Uiso 0.50 1 calc PR B 1
H26C H 0.5256 -0.0689 0.9442 0.153 Uiso 0.50 1 calc PR B 1
C25A C 0.6027(10) 0.0159(6) 0.8964(11) 0.078(4) Uani 0.50 1 d PD B 1
H25A H 0.6686 0.0234 0.8668 0.094 Uiso 0.50 1 calc PR B 1
H25B H 0.6101 0.0459 0.9550 0.094 Uiso 0.50 1 calc PR B 1
C24A C 0.5025(15) 0.0378(6) 0.8267(9) 0.041(4) Uani 0.50 1 d PD B 1
H24A H 0.4369 0.0292 0.8563 0.049 Uiso 0.50 1 calc PR B 1
H24B H 0.4960 0.0078 0.7682 0.049 Uiso 0.50 1 calc PR B 1
C26 C 0.6543(9) 0.0119(6) 0.9486(6) 0.064(3) Uani 0.50 1 d PD B 2
H26D H 0.7251 -0.0112 0.9718 0.096 Uiso 0.50 1 calc PR B 2
H26E H 0.6001 -0.0050 0.9864 0.096 Uiso 0.50 1 calc PR B 2
H26F H 0.6626 0.0635 0.9558 0.096 Uiso 0.50 1 calc PR B 2
C25 C 0.6151(9) -0.0066(5) 0.8409(6) 0.056(3) Uani 0.50 1 d PD B 2
H25C H 0.6034 -0.0586 0.8351 0.067 Uiso 0.50 1 calc PR B 2
H25D H 0.6741 0.0058 0.8047 0.067 Uiso 0.50 1 calc PR B 2
C24 C 0.5076(17) 0.0316(6) 0.7929(10) 0.044(4) Uani 0.50 1 d PD B 2
H24C H 0.4468 0.0130 0.8230 0.053 Uiso 0.50 1 calc PR B 2
H24D H 0.4920 0.0177 0.7240 0.053 Uiso 0.50 1 calc PR B 2

loop_
_atom_site_aniso_label
_atom_site_aniso_U_11
_atom_site_aniso_U_22
_atom_site_aniso_U_33
_atom_site_aniso_U_23
_atom_site_aniso_U_13
_atom_site_aniso_U_12
Zn1 0.0412(3) 0.0319(2) 0.0343(2) 0.00101(19) -0.00027(18) -0.0022(2)
Li1 0.040(4) 0.036(3) 0.031(3) -0.002(2) 0.003(3) 0.004(3)
O1 0.0309(14) 0.0665(17) 0.0324(14) -0.0124(12) 0.0038(12) -0.0066(12)
N2 0.0414(19) 0.0284(15) 0.0353(17) -0.0021(13) 0.0049(15) -0.0022(13)
C1 0.058(3) 0.044(2) 0.056(3) -0.003(2) 0.020(2) 0.003(2)
O2 0.0406(15) 0.0483(15) 0.0318(14) 0.0045(11) 0.0099(12) 0.0051(12)
N1 0.051(2) 0.0330(16) 0.046(2) -0.0051(14) 0.0116(17) 0.0000(15)
C2 0.072(3) 0.041(2) 0.053(3) -0.013(2) 0.013(2) 0.008(2)
N4 0.0316(17) 0.0296(15) 0.0307(16) -0.0031(12) 0.0076(13) 0.0002(13)
C3 0.076(3) 0.030(2) 0.058(3) -0.0130(19) 0.006(2) -0.003(2)
N3 0.0348(17) 0.0345(15) 0.0288(16) -0.0047(13) 0.0075(14) -0.0040(13)
C4 0.057(3) 0.0276(19) 0.045(2) -0.0031(17) 0.002(2) -0.0053(18)
C5 0.037(2) 0.031(2) 0.041(2) 0.0055(17) -0.0006(18) 0.0049(17)
C6 0.039(2) 0.0233(17) 0.038(2) 0.0002(15) -0.0013(18) -0.0003(16)
C7 0.047(3) 0.036(2) 0.042(2) 0.0009(17) 0.001(2) 0.0016(18)
C8 0.046(3) 0.040(2) 0.068(3) -0.006(2) 0.007(2) -0.0056(19)
C9 0.055(3) 0.040(2) 0.071(3) 0.002(2) 0.028(2) 0.000(2)
C10 0.061(3) 0.043(2) 0.043(3) -0.0022(18) 0.013(2) -0.002(2)
C11 0.048(2) 0.036(2) 0.040(2) -0.0025(17) 0.0025(19) -0.0049(18)
C12 0.042(2) 0.046(2) 0.036(2) -0.0091(17) 0.0100(19) -0.0097(19)
C13 0.035(2) 0.048(2) 0.059(3) -0.020(2) 0.0167(19) -0.003(2)
C14 0.040(2) 0.033(2) 0.057(3) -0.0073(18) 0.007(2) 0.0021(18)
C15 0.035(2) 0.033(2) 0.041(2) -0.0006(16) 0.0056(17) -0.0027(16)
C16 0.0260(19) 0.0318(19) 0.028(2) -0.0042(15) 0.0014(15) -0.0026(16)
C17 0.033(2) 0.0365(19) 0.0237(19) 0.0016(15) 0.0017(16) 0.0039(16)
C18 0.035(2) 0.043(2) 0.034(2) 0.0035(16) 0.0096(16) 0.0015(18)
C19 0.044(3) 0.050(2) 0.056(3) 0.010(2) 0.011(2) -0.003(2)
C20 0.039(3) 0.071(3) 0.062(3) 0.020(2) 0.015(2) 0.003(2)
C21 0.042(3) 0.075(3) 0.039(2) 0.006(2) 0.0123(19) 0.020(2)
C22 0.038(2) 0.047(2) 0.033(2) -0.0020(17) -0.0007(17) 0.0094(18)
C23 0.037(2) 0.050(2) 0.056(3) 0.0049(19) 0.0010(19) -0.0046(19)
C27 0.045(2) 0.043(2) 0.052(3) 0.0045(18) 0.009(2) 0.0059(19)
C28 0.046(3) 0.063(3) 0.047(3) 0.0189(19) 0.004(2) 0.001(2)
C29 0.047(3) 0.071(3) 0.046(3) 0.005(2) 0.013(2) -0.005(2)
C30 0.053(3) 0.065(3) 0.041(2) -0.001(2) 0.020(2) 0.009(2)
C31 0.048(3) 0.088(3) 0.043(3) -0.027(2) 0.006(2) -0.012(2)
C32 0.045(3) 0.069(3) 0.049(3) -0.012(2) 0.001(2) -0.009(2)
C33 0.033(2) 0.085(3) 0.047(3) -0.007(2) 0.007(2) 0.003(2)
C34 0.033(2) 0.050(2) 0.040(2) -0.0067(17) 0.0099(18) 0.0023(18)
C26A 0.093(9) 0.114(9) 0.102(9) 0.025(7) 0.024(7) 0.053(8)
C25A 0.059(8) 0.063(8) 0.111(14) 0.043(9) 0.009(9) 0.022(7)
C24A 0.037(6) 0.055(6) 0.030(9) 0.024(5) 0.002(6) 0.007(5)
C26 0.073(8) 0.066(7) 0.048(7) 0.017(5) -0.003(5) 0.041(6)
C25 0.070(7) 0.052(6) 0.041(6) 0.003(4) -0.002(5) 0.021(5)
C24 0.057(8) 0.049(6) 0.025(8) 0.010(5) 0.003(7) -0.006(5)

loop_
_atom_type_symbol
_atom_type_description
_atom_type_scat_dispersion_real
_atom_type_scat_dispersion_imag
_atom_type_scat_source
C C 0.0033 0.0016 'International Tables Vol C Tables 4.2.6.8 and 6.1.1.4'
H H 0.0000 0.0000 'International Tables Vol C Tables 4.2.6.8 and 6.1.1.4'
N N 0.0061 0.0033 'International Tables Vol C Tables 4.2.6.8 and 6.1.1.4'
O O 0.0106 0.0060 'International Tables Vol C Tables 4.2.6.8 and 6.1.1.4'
Zn Zn 0.2839 1.4301 'International Tables Vol C Tables 4.2.6.8 and 6.1.1.4'
Li Li -0.0003 0.0001 'International Tables Vol C Tables 4.2.6.8 and 6.1.1.4'

loop_
_geom_angle_atom_site_label_1
_geom_angle_atom_site_label_2
_geom_angle_atom_site_label_3
_geom_angle
_geom_angle_site_symmetry_1
_geom_angle_site_symmetry_3
_geom_angle_publ_flag
C23 Zn1 N2 120.36(13) . . ?
C23 Zn1 N4 119.17(13) . . ?
N2 Zn1 N4 113.44(10) . . ?
C23 Zn1 N3 127.96(13) . . ?
N2 Zn1 N3 99.66(10) . . ?
N4 Zn1 N3 62.61(10) . . ?
C23 Zn1 Li1 139.80(16) . . ?
N2 Zn1 Li1 70.31(13) . . ?
N4 Zn1 Li1 45.09(13) . . ?
N3 Zn1 Li1 81.89(13) . . ?
O2 Li1 O1 95.5(3) . . ?
O2 Li1 N1 114.5(3) . . ?
O1 Li1 N1 109.5(3) . . ?
O2 Li1 N4 109.1(3) . . ?
O1 Li1 N4 116.7(3) . . ?
N1 Li1 N4 110.9(3) . . ?
O2 Li1 Zn1 150.2(3) . . ?
O1 Li1 Zn1 110.3(2) . . ?
N1 Li1 Zn1 71.34(18) . . ?
N4 Li1 Zn1 46.29(13) . . ?
C34 O1 C31 108.9(3) . . ?
C34 O1 Li1 132.9(3) . . ?
C31 O1 Li1 115.1(3) . . ?
C5 N2 C6 121.2(3) . . ?
C5 N2 Zn1 115.8(2) . . ?
C6 N2 Zn1 120.0(2) . . ?
N1 C1 C2 125.0(4) . . ?
C30 O2 C27 108.7(3) . . ?
C30 O2 Li1 134.3(3) . . ?
C27 O2 Li1 116.9(3) . . ?
C1 N1 C5 118.1(3) . . ?
C1 N1 Li1 121.9(3) . . ?
C5 N1 Li1 113.7(3) . . ?
C1 C2 C3 116.6(4) . . ?
C16 N4 C17 122.0(3) . . ?
C16 N4 Li1 110.2(3) . . ?
C17 N4 Li1 109.8(2) . . ?
C16 N4 Zn1 94.08(18) . . ?
C17 N4 Zn1 126.9(2) . . ?
Li1 N4 Zn1 88.62(17) . . ?
C4 C3 C2 120.7(3) . . ?
C12 N3 C16 119.3(3) . . ?
C12 N3 Zn1 148.2(2) . . ?
C16 N3 Zn1 92.47(19) . . ?
C3 C4 C5 120.0(4) . . ?
N1 C5 N2 114.4(3) . . ?
N1 C5 C4 119.5(3) . . ?
N2 C5 C4 126.1(3) . . ?
N2 C6 C11 119.3(3) . . ?
N2 C6 C7 124.1(3) . . ?
C11 C6 C7 116.5(3) . . ?
C8 C7 C6 121.7(4) . . ?
C7 C8 C9 120.5(4) . . ?
C10 C9 C8 118.9(4) . . ?
C9 C10 C11 121.1(4) . . ?
C10 C11 C6 121.2(4) . . ?
N3 C12 C13 122.9(3) . . ?
C12 C13 C14 118.2(3) . . ?
C15 C14 C13 119.9(3) . . ?
C14 C15 C16 119.3(3) . . ?
N3 C16 N4 110.6(3) . . ?
N3 C16 C15 120.5(3) . . ?
N4 C16 C15 128.8(3) . . ?
N4 C17 C18 125.7(3) . . ?
N4 C17 C22 117.6(3) . . ?
C18 C17 C22 116.7(3) . . ?
C19 C18 C17 121.2(3) . . ?
C20 C19 C18 121.1(4) . . ?
C19 C20 C21 118.5(4) . . ?
C20 C21 C22 120.9(4) . . ?
C21 C22 C17 121.5(3) . . ?
C24A C23 C24 18.9(9) . . ?
C24A C23 Zn1 118.4(7) . . ?
C24 C23 Zn1 111.4(7) . . ?
O2 C27 C28 104.6(3) . . ?
C27 C28 C29 101.6(3) . . ?
C28 C29 C30 102.8(3) . . ?
O2 C30 C29 106.7(3) . . ?
O1 C31 C32 106.0(3) . . ?
C31 C32 C33 104.3(3) . . ?
C32 C33 C34 103.5(3) . . ?
O1 C34 C33 106.4(3) . . ?
C26A C25A C24A 110.8(12) . . ?
C25A C24A C23 112.8(14) . . ?
C26 C25 C24 114.6(9) . . ?
C25 C24 C23 117.7(14) . . ?

loop_
_geom_bond_atom_site_label_1
_geom_bond_atom_site_label_2
_geom_bond_distance
_geom_bond_site_symmetry_2
_geom_bond_publ_flag
Zn1 C23 1.985(4) . ?
Zn1 N2 2.024(3) . ?
Zn1 N4 2.135(3) . ?
Zn1 N3 2.188(3) . ?
Zn1 Li1 2.952(5) . ?
Li1 O2 1.961(6) . ?
Li1 O1 1.961(6) . ?
Li1 N1 2.054(6) . ?
Li1 N4 2.092(6) . ?
O1 C34 1.440(4) . ?
O1 C31 1.445(4) . ?
N2 C5 1.367(4) . ?
N2 C6 1.399(4) . ?
C1 N1 1.349(4) . ?
C1 C2 1.361(5) . ?
O2 C30 1.434(4) . ?
O2 C27 1.445(4) . ?
N1 C5 1.363(4) . ?
C2 C3 1.390(5) . ?
N4 C16 1.379(4) . ?
N4 C17 1.397(4) . ?
C3 C4 1.360(5) . ?
N3 C12 1.337(4) . ?
N3 C16 1.354(4) . ?
C4 C5 1.411(4) . ?
C6 C11 1.401(5) . ?
C6 C7 1.404(5) . ?
C7 C8 1.373(5) . ?
C8 C9 1.382(5) . ?
C9 C10 1.373(5) . ?
C10 C11 1.379(5) . ?
C12 C13 1.373(5) . ?
C13 C14 1.391(5) . ?
C14 C15 1.368(4) . ?
C15 C16 1.402(4) . ?
C17 C18 1.398(4) . ?
C17 C22 1.400(4) . ?
C18 C19 1.387(5) . ?
C19 C20 1.376(5) . ?
C20 C21 1.378(5) . ?
C21 C22 1.381(5) . ?
C23 C24A 1.496(11) . ?
C23 C24 1.559(11) . ?
C27 C28 1.505(5) . ?
C28 C29 1.506(5) . ?
C29 C30 1.515(5) . ?
C31 C32 1.455(5) . ?
C32 C33 1.503(5) . ?
C33 C34 1.508(5) . ?
C26A C25A 1.486(11) . ?
C25A C24A 1.496(12) . ?
C26 C25 1.547(10) . ?
C25 C24 1.557(11) . ?
